data_1547482
loop_
_publ_author_name
'Tsui, Emily Y.'
'Tran, Rosalie'
'Yano, Junko'
'Agapie, Theodor'

_publ_section_title
;
 Redox-inactive metals modulate the reduction potential in heterometallic
 manganese-oxido clusters
;
_journal_name_full 'Nature Chemistry'
_journal_page_first 293
_journal_page_last 299
_journal_paper_doi 10.1038/NCHEM.1578
_journal_volume 5
_journal_year 2013
_chemical_formula_sum 'C64 H45 Ca F9 Mn3 N6 O21 S3'
_chemical_formula_weight 1706.14
_space_group_IT_number 2
_symmetry_cell_setting triclinic
_symmetry_space_group_name_Hall '-P 1'
_symmetry_space_group_name_H-M 'P -1'
_atom_sites_solution_hydrogens geom
_atom_sites_solution_primary direct
_atom_sites_solution_secondary difmap
_cell_angle_alpha 69.988(3)
_cell_angle_beta 72.802(3)
_cell_angle_gamma 69.910(2)
_cell_formula_units_Z 2
_cell_length_a 14.7053(8)
_cell_length_b 14.7735(8)
_cell_length_c 18.5085(11)
_cell_measurement_reflns_used 9635
_cell_measurement_temperature 100(2)
_cell_measurement_theta_max 34.96
_cell_measurement_theta_min 2.17
_cell_volume 3475.2(3)
_computing_cell_refinement 'Bruker SAINT'
_computing_data_collection 'Bruker APEX2'
_computing_data_reduction 'Bruker SAINT'
_computing_molecular_graphics 'Bruker SHELXTL'
_computing_publication_material 'Bruker SHELXTL'
_computing_structure_refinement 'SHELXL-97 (Sheldrick, 2008)'
_computing_structure_solution 'SHELXS-97 (Sheldrick, 2008)'
_diffrn_ambient_temperature 100(2)
_diffrn_measured_fraction_theta_full 1.000
_diffrn_measured_fraction_theta_max 1.000
_diffrn_measurement_device_type 'Bruker APEX-II CCD'
_diffrn_measurement_method '\f and \w scans'
_diffrn_radiation_monochromator graphite
_diffrn_radiation_source 'fine-focus sealed tube'
_diffrn_radiation_type MoK\a
_diffrn_radiation_wavelength 0.71073
_diffrn_reflns_av_R_equivalents 0.0425
_diffrn_reflns_av_sigmaI/netI 0.0210
_diffrn_reflns_limit_h_max 19
_diffrn_reflns_limit_h_min -19
_diffrn_reflns_limit_k_max 19
_diffrn_reflns_limit_k_min -19
_diffrn_reflns_limit_l_max 24
_diffrn_reflns_limit_l_min -24
_diffrn_reflns_number 153305
_diffrn_reflns_theta_full 27.50
_diffrn_reflns_theta_max 27.50
_diffrn_reflns_theta_min 1.20
_exptl_absorpt_coefficient_mu 0.804
_exptl_absorpt_correction_T_max 0.9239
_exptl_absorpt_correction_T_min 0.7444
_exptl_absorpt_correction_type multi-scan
_exptl_absorpt_process_details SADABS
_exptl_crystal_colour purple
_exptl_crystal_density_diffrn 1.630
_exptl_crystal_density_method 'not measured'
_exptl_crystal_description plate
_exptl_crystal_F_000 1726
_exptl_crystal_size_max 0.39
_exptl_crystal_size_mid 0.39
_exptl_crystal_size_min 0.10
_refine_diff_density_max 1.848
_refine_diff_density_min -1.518
_refine_diff_density_rms 0.095
_refine_ls_extinction_method none
_refine_ls_goodness_of_fit_ref 1.669
_refine_ls_hydrogen_treatment constr
_refine_ls_matrix_type full
_refine_ls_number_parameters 966
_refine_ls_number_reflns 15942
_refine_ls_number_restraints 0
_refine_ls_restrained_S_all 1.669
_refine_ls_R_factor_all 0.0572
_refine_ls_R_factor_gt 0.0516
_refine_ls_shift/su_max 0.011
_refine_ls_shift/su_mean 0.001
_refine_ls_structure_factor_coef Fsqd
_refine_ls_weighting_details 'calc w=1/[\s^2^(Fo^2^)+(0.0864P)^2^+0.0000P] where P=(Fo^2^+2Fc^2^)/3'
_refine_ls_weighting_scheme calc
_refine_ls_wR_factor_gt 0.1732
_refine_ls_wR_factor_ref 0.1773
_reflns_number_gt 14021
_reflns_number_total 15942
_reflns_threshold_expression >2sigma(I)
_cod_data_source_file nchem.1578-s3.cif
_cod_data_source_block eyt96-sr
_cod_depositor_comments
;
The following automatic conversions were performed:

'_symmetry_cell_setting' value 'Triclinic' changed to 'triclinic'
according to the built-in table from CIF Core dictionary named
'cif_core.dic' version 2.4.1 from 2010-06-29.

Automatic conversion script
Id: cif_fix_values 5376 2017-05-30 11:51:03Z andrius 
;
_cod_original_sg_symbol_H-M P-1
_cod_database_code 1547482

loop_
_symmetry_equiv_pos_as_xyz
'x, y, z'
'-x, -y, -z'

loop_
_atom_site_label
_atom_site_type_symbol
_atom_site_fract_x
_atom_site_fract_y
_atom_site_fract_z
_atom_site_U_iso_or_equiv
_atom_site_adp_type
_atom_site_occupancy
_atom_site_symmetry_multiplicity
_atom_site_calc_flag
_atom_site_refinement_flags
_atom_site_disorder_assembly
_atom_site_disorder_group
Mn3 Mn 0.76493(3) 0.12014(3) 0.18111(2) 0.01740(11) Uani 1 1 d . . .
Mn1 Mn 0.80767(3) 0.19739(3) 0.29583(2) 0.01704(11) Uani 1 1 d . . .
Mn2 Mn 0.62920(3) 0.31399(3) 0.21982(2) 0.01447(10) Uani 1 1 d . . .
Ca1 Ca 0.88660(4) 0.35715(5) 0.12913(3) 0.02572(14) Uani 1 1 d . . .
S3 S 0.27104(5) 0.26329(5) 0.00161(4) 0.02676(16) Uani 1 1 d . . .
S1 S 0.95493(6) 0.42881(6) 0.33207(6) 0.0374(2) Uani 1 1 d . . .
O1 O 0.76917(12) 0.24490(13) 0.19259(10) 0.0172(3) Uani 1 1 d . . .
O2 O 0.84845(14) 0.31221(14) 0.26579(11) 0.0217(4) Uani 1 1 d . . .
O3 O 0.64345(13) 0.25897(13) 0.32489(10) 0.0167(3) Uani 1 1 d . . .
O4 O 0.62944(12) 0.15774(13) 0.22463(10) 0.0164(3) Uani 1 1 d . . .
O5 O 0.78813(13) 0.07433(13) 0.30391(11) 0.0200(4) Uani 1 1 d . . .
N4 N 0.48067(15) 0.31425(15) 0.23264(12) 0.0168(4) Uani 1 1 d . . .
N6 N 0.79489(16) -0.03971(17) 0.22306(15) 0.0250(5) Uani 1 1 d . . .
N1 N 0.95744(16) 0.09538(17) 0.29206(15) 0.0249(5) Uani 1 1 d . . .
N3 N 0.61225(15) 0.44732(16) 0.25699(13) 0.0187(4) Uani 1 1 d . . .
N2 N 0.77092(16) 0.20153(17) 0.41393(13) 0.0219(5) Uani 1 1 d . . .
N5 N 0.69591(17) 0.14753(19) 0.08379(14) 0.0248(5) Uani 1 1 d . . .
O7 O 0.61695(13) 0.38245(14) 0.11333(10) 0.0215(4) Uani 1 1 d . . .
O9 O 0.89473(14) 0.08942(16) 0.11924(13) 0.0279(4) Uani 1 1 d . . .
O6 O 0.75385(17) 0.43433(19) 0.06674(13) 0.0398(6) Uani 1 1 d . . .
O8 O 0.97251(18) 0.2021(2) 0.10461(17) 0.0491(7) Uani 1 1 d . . .
C1 C 0.6755(2) 0.4299(2) 0.05852(16) 0.0272(6) Uani 1 1 d . . .
C3 C 0.9676(2) 0.1287(3) 0.0909(2) 0.0339(7) Uani 1 1 d . . .
C2 C 0.6392(3) 0.4843(3) -0.01698(19) 0.0432(8) Uani 1 1 d . . .
H2A H 0.6898 0.5142 -0.0561 0.065 Uiso 1 1 calc R . .
H2B H 0.5784 0.5371 -0.0077 0.065 Uiso 1 1 calc R . .
H2C H 0.6259 0.4371 -0.0364 0.065 Uiso 1 1 calc R . .
C4 C 1.0560(3) 0.0724(4) 0.0435(3) 0.0519(10) Uani 1 1 d . . .
H4A H 1.0935 0.1186 0.0060 0.078 Uiso 1 1 calc R . .
H4B H 1.0344 0.0411 0.0149 0.078 Uiso 1 1 calc R . .
H4C H 1.0981 0.0205 0.0785 0.078 Uiso 1 1 calc R . .
S2 S 0.66701(9) 0.32660(6) 0.73326(6) 0.0562(3) Uani 1 1 d . . .
O17 O 0.18726(16) 0.29818(18) -0.03535(13) 0.0359(5) Uani 1 1 d . . .
O11 O 0.89122(18) 0.51709(16) 0.29269(16) 0.0418(6) Uani 1 1 d . . .
O16 O 0.2462(2) 0.2602(2) 0.08336(15) 0.0501(7) Uani 1 1 d . . .
O14 O 0.6844(2) 0.22053(17) 0.76548(15) 0.0471(6) Uani 1 1 d . . .
O12 O 0.8983(2) 0.3563(2) 0.38357(17) 0.0520(7) Uani 1 1 d . . .
O10 O 1.0441(2) 0.3828(3) 0.28935(19) 0.0629(8) Uani 1 1 d . . .
O18 O 0.3532(2) 0.3027(2) -0.04322(18) 0.0579(8) Uani 1 1 d . . .
O15 O 0.61253(19) 0.3676(2) 0.6719(2) 0.0796(13) Uani 1 1 d . . .
O13 O 0.6381(4) 0.3826(2) 0.7891(2) 0.118(2) Uani 1 1 d . . .
C6 C 0.7906(3) 0.3411(2) 0.6838(2) 0.0421(8) Uani 1 1 d . . .
C7 C 0.3178(3) 0.1315(3) 0.0032(2) 0.0437(8) Uani 1 1 d . . .
C5 C 0.9859(3) 0.4652(3) 0.4050(3) 0.0461(9) Uani 1 1 d . . .
F1 F 1.05520(19) 0.39694(19) 0.43786(17) 0.0624(7) Uani 1 1 d . . .
F2 F 1.0156(3) 0.5460(2) 0.3715(3) 0.1207(17) Uani 1 1 d . . .
F3 F 0.9097(2) 0.4896(4) 0.4577(3) 0.1170(17) Uani 1 1 d . . .
F6 F 0.78893(18) 0.43770(16) 0.64702(13) 0.0492(5) Uani 1 1 d . . .
F5 F 0.83138(15) 0.29230(19) 0.62796(15) 0.0530(6) Uani 1 1 d . . .
F4 F 0.8504(3) 0.30743(19) 0.73268(19) 0.0801(10) Uani 1 1 d . . .
F8 F 0.41004(18) 0.09471(19) 0.01525(18) 0.0670(8) Uani 1 1 d . . .
F9 F 0.3187(2) 0.1167(3) -0.0621(2) 0.0949(12) Uani 1 1 d . . .
F7 F 0.2632(3) 0.0780(2) 0.0581(2) 0.0945(11) Uani 1 1 d . . .
C10 C 0.52040(19) 0.14744(19) 0.43203(15) 0.0203(5) Uani 1 1 d . . .
C26 C 0.52559(18) 0.00102(19) 0.29765(17) 0.0217(5) Uani 1 1 d . . .
C11 C 0.49245(18) 0.11669(19) 0.38080(15) 0.0197(5) Uani 1 1 d . . .
H11 H 0.4337 0.1550 0.3615 0.024 Uiso 1 1 calc R . .
C27 C 0.52795(18) 0.05878(19) 0.21932(16) 0.0204(5) Uani 1 1 d . . .
C8 C 0.66230(19) 0.0032(2) 0.43912(17) 0.0240(6) Uani 1 1 d . . .
C21 C 0.50625(19) 0.3276(2) 0.42235(14) 0.0195(5) Uani 1 1 d . . .
C13 C 0.63291(19) -0.02675(19) 0.38791(17) 0.0227(5) Uani 1 1 d . . .
H13 H 0.6705 -0.0870 0.3737 0.027 Uiso 1 1 calc R . .
C9 C 0.6038(2) 0.0873(2) 0.46308(16) 0.0230(5) Uani 1 1 d . . .
H9 H 0.6207 0.1047 0.5014 0.028 Uiso 1 1 calc R . .
C22 C 0.4462(2) 0.4184(2) 0.43706(15) 0.0229(5) Uani 1 1 d . . .
H22 H 0.4737 0.4734 0.4216 0.028 Uiso 1 1 calc R . .
C12 C 0.54879(18) 0.03105(19) 0.35745(15) 0.0203(5) Uani 1 1 d . . .
C20 C 0.46371(19) 0.2465(2) 0.44720(15) 0.0197(5) Uani 1 1 d . . .
C14 C 0.7583(2) -0.0517(2) 0.46478(18) 0.0269(6) Uani 1 1 d . . .
C25 C 0.3645(2) 0.2609(2) 0.48195(16) 0.0237(5) Uani 1 1 d . . .
H25 H 0.3359 0.2067 0.4971 0.028 Uiso 1 1 calc R . .
C24 C 0.3056(2) 0.3518(2) 0.49533(16) 0.0261(6) Uani 1 1 d . . .
H24 H 0.2376 0.3598 0.5191 0.031 Uiso 1 1 calc R . .
C31 C 0.5036(2) -0.0914(2) 0.32100(19) 0.0270(6) Uani 1 1 d . . .
H31 H 0.5046 -0.1316 0.3734 0.032 Uiso 1 1 calc R . .
C28 C 0.5049(2) 0.0229(2) 0.16833(19) 0.0287(6) Uani 1 1 d . . .
H28 H 0.5063 0.0610 0.1151 0.034 Uiso 1 1 calc R . .
C23 C 0.3468(2) 0.4308(2) 0.47383(16) 0.0238(5) Uani 1 1 d . . .
H23 H 0.3077 0.4930 0.4840 0.029 Uiso 1 1 calc R . .
C29 C 0.4798(2) -0.0672(2) 0.1933(2) 0.0349(7) Uani 1 1 d . . .
H29 H 0.4621 -0.0885 0.1577 0.042 Uiso 1 1 calc R . .
C30 C 0.4804(2) -0.1253(2) 0.2689(2) 0.0335(7) Uani 1 1 d . . .
H30 H 0.4653 -0.1878 0.2856 0.040 Uiso 1 1 calc R . .
C16 C 0.9351(2) -0.1220(2) 0.4427(2) 0.0335(7) Uani 1 1 d . . .
H16 H 0.9973 -0.1331 0.4077 0.040 Uiso 1 1 calc R . .
C15 C 0.8499(2) -0.0652(2) 0.41155(19) 0.0274(6) Uani 1 1 d . . .
C19 C 0.7573(2) -0.0889(2) 0.5452(2) 0.0350(7) Uani 1 1 d . . .
H19 H 0.6963 -0.0757 0.5812 0.042 Uiso 1 1 calc R . .
C17 C 0.9313(2) -0.1619(2) 0.5222(2) 0.0390(8) Uani 1 1 d . . .
H17 H 0.9899 -0.2016 0.5412 0.047 Uiso 1 1 calc R . .
C18 C 0.8425(3) -0.1443(3) 0.5740(2) 0.0409(8) Uani 1 1 d . . .
H18 H 0.8396 -0.1698 0.6290 0.049 Uiso 1 1 calc R . .
C34 C 0.55573(17) 0.15967(19) 0.18917(15) 0.0174(5) Uani 1 1 d . . .
C33 C 0.61550(18) 0.31817(19) 0.37846(14) 0.0178(5) Uani 1 1 d . . .
C32 C 0.85955(19) -0.01827(19) 0.32162(17) 0.0227(5) Uani 1 1 d . . .
C54 C 0.46450(18) 0.24437(18) 0.21029(14) 0.0168(5) Uani 1 1 d . . .
C55 C 0.59674(18) 0.18184(19) 0.10062(16) 0.0201(5) Uani 1 1 d . . .
C50 C 0.40363(19) 0.3865(2) 0.25535(15) 0.0212(5) Uani 1 1 d . . .
H50 H 0.4154 0.4353 0.2715 0.025 Uiso 1 1 calc R . .
C56 C 0.5415(2) 0.2273(2) 0.04231(16) 0.0237(5) Uani 1 1 d . . .
H56 H 0.4718 0.2526 0.0553 0.028 Uiso 1 1 calc R . .
C40 C 0.6841(2) 0.2641(2) 0.43784(15) 0.0228(5) Uani 1 1 d . . .
C49 C 0.61178(19) 0.53931(19) 0.21113(16) 0.0224(5) Uani 1 1 d . . .
H49 H 0.6007 0.5570 0.1594 0.027 Uiso 1 1 calc R . .
C46 C 0.6482(2) 0.4877(2) 0.35793(17) 0.0245(5) Uani 1 1 d . . .
H46 H 0.6624 0.4674 0.4089 0.029 Uiso 1 1 calc R . .
C53 C 0.37004(18) 0.2473(2) 0.20802(15) 0.0213(5) Uani 1 1 d . . .
H53 H 0.3600 0.1984 0.1908 0.026 Uiso 1 1 calc R . .
C45 C 0.62789(19) 0.42165(19) 0.33040(15) 0.0193(5) Uani 1 1 d . . .
C48 C 0.6270(2) 0.6101(2) 0.23678(18) 0.0277(6) Uani 1 1 d . . .
H48 H 0.6234 0.6762 0.2039 0.033 Uiso 1 1 calc R . .
C35 C 0.9614(2) 0.0050(2) 0.28800(18) 0.0260(6) Uani 1 1 d . . .
C51 C 0.3074(2) 0.3922(2) 0.25605(18) 0.0277(6) Uani 1 1 d . . .
H51 H 0.2539 0.4434 0.2734 0.033 Uiso 1 1 calc R . .
C60 C 0.8437(2) -0.0862(2) 0.2824(2) 0.0284(6) Uani 1 1 d . . .
C44 C 0.6570(2) 0.2732(3) 0.51393(17) 0.0303(6) Uani 1 1 d . . .
H44 H 0.5979 0.3207 0.5296 0.036 Uiso 1 1 calc R . .
C39 C 1.0412(2) 0.1242(2) 0.27011(19) 0.0296(6) Uani 1 1 d . . .
H39 H 1.0380 0.1884 0.2726 0.036 Uiso 1 1 calc R . .
C52 C 0.29029(19) 0.3226(2) 0.23129(17) 0.0266(6) Uani 1 1 d . . .
H52 H 0.2250 0.3261 0.2301 0.032 Uiso 1 1 calc R . .
C47 C 0.6474(2) 0.5832(2) 0.31036(18) 0.0285(6) Uani 1 1 d . . .
H47 H 0.6608 0.6296 0.3282 0.034 Uiso 1 1 calc R . .
C41 C 0.8305(2) 0.1438(2) 0.46518(18) 0.0314(6) Uani 1 1 d . . .
H41 H 0.8918 0.1005 0.4475 0.038 Uiso 1 1 calc R . .
C43 C 0.7175(3) 0.2118(3) 0.56717(17) 0.0398(8) Uani 1 1 d . . .
H43 H 0.6989 0.2152 0.6201 0.048 Uiso 1 1 calc R . .
C61 C 0.7729(2) -0.0945(2) 0.1891(2) 0.0351(7) Uani 1 1 d . . .
H61 H 0.7383 -0.0610 0.1473 0.042 Uiso 1 1 calc R . .
C36 C 1.0484(2) -0.0579(2) 0.2601(2) 0.0320(6) Uani 1 1 d . . .
H36 H 1.0493 -0.1208 0.2565 0.038 Uiso 1 1 calc R . .
C37 C 1.1353(2) -0.0282(3) 0.2373(2) 0.0360(7) Uani 1 1 d . . .
H37 H 1.1961 -0.0703 0.2175 0.043 Uiso 1 1 calc R . .
C59 C 0.7417(2) 0.1552(3) 0.00856(19) 0.0407(8) Uani 1 1 d . . .
H59 H 0.8116 0.1302 -0.0031 0.049 Uiso 1 1 calc R . .
C42 C 0.8046(2) 0.1460(3) 0.54239(18) 0.0379(8) Uani 1 1 d . . .
H42 H 0.8462 0.1027 0.5782 0.045 Uiso 1 1 calc R . .
C57 C 0.5899(2) 0.2352(3) -0.03515(18) 0.0344(7) Uani 1 1 d . . .
H57 H 0.5536 0.2659 -0.0761 0.041 Uiso 1 1 calc R . .
C38 C 1.1321(2) 0.0630(3) 0.2439(2) 0.0360(7) Uani 1 1 d . . .
H38 H 1.1908 0.0835 0.2308 0.043 Uiso 1 1 calc R . .
C58 C 0.6922(3) 0.1977(4) -0.0525(2) 0.0481(10) Uani 1 1 d . . .
H58 H 0.7269 0.2013 -0.1052 0.058 Uiso 1 1 calc R . .
C64 C 0.8738(3) -0.1900(2) 0.3084(2) 0.0406(8) Uani 1 1 d . . .
H64 H 0.9093 -0.2223 0.3498 0.049 Uiso 1 1 calc R . .
C63 C 0.8509(3) -0.2452(3) 0.2722(3) 0.0593(13) Uani 1 1 d . . .
H63 H 0.8714 -0.3162 0.2886 0.071 Uiso 1 1 calc R . .
C62 C 0.7987(3) -0.1975(3) 0.2128(3) 0.0489(10) Uani 1 1 d . . .
H62 H 0.7809 -0.2346 0.1887 0.059 Uiso 1 1 calc R . .
O19 O 0.85812(17) 0.51724(16) 0.14780(14) 0.0360(5) Uani 1 1 d . . .
O20 O 1.04817(18) 0.3510(3) 0.14523(18) 0.0575(8) Uani 1 1 d . . .
O21 O 0.9757(2) 0.4040(3) -0.00320(18) 0.0743(10) Uani 1 1 d . . .

loop_
_atom_site_aniso_label
_atom_site_aniso_U_11
_atom_site_aniso_U_22
_atom_site_aniso_U_33
_atom_site_aniso_U_23
_atom_site_aniso_U_13
_atom_site_aniso_U_12
Mn3 0.01170(18) 0.01632(19) 0.0269(2) -0.00963(15) -0.00552(14) -0.00194(14)
Mn1 0.01487(19) 0.01597(19) 0.0236(2) -0.00533(15) -0.00770(15) -0.00490(14)
Mn2 0.01343(18) 0.01452(19) 0.01641(19) -0.00408(14) -0.00393(13) -0.00423(14)
Ca1 0.0203(3) 0.0335(3) 0.0266(3) -0.0098(2) 0.0001(2) -0.0135(2)
S3 0.0236(3) 0.0299(4) 0.0248(3) -0.0041(3) -0.0089(3) -0.0046(3)
S1 0.0381(4) 0.0270(4) 0.0578(5) -0.0243(4) -0.0317(4) 0.0098(3)
O1 0.0126(8) 0.0189(8) 0.0224(9) -0.0072(7) -0.0037(6) -0.0051(6)
O2 0.0213(9) 0.0209(9) 0.0271(9) -0.0083(7) -0.0049(7) -0.0089(7)
O3 0.0170(8) 0.0175(8) 0.0174(8) -0.0057(7) -0.0040(6) -0.0053(7)
O4 0.0127(8) 0.0172(8) 0.0231(9) -0.0069(7) -0.0072(6) -0.0042(6)
O5 0.0162(8) 0.0134(8) 0.0319(10) -0.0050(7) -0.0115(7) -0.0011(7)
N4 0.0170(10) 0.0145(9) 0.0184(10) -0.0029(8) -0.0055(8) -0.0036(8)
N6 0.0181(10) 0.0187(11) 0.0428(14) -0.0126(10) -0.0125(10) -0.0007(8)
N1 0.0179(11) 0.0238(11) 0.0365(13) -0.0074(10) -0.0131(9) -0.0040(9)
N3 0.0164(10) 0.0188(10) 0.0219(10) -0.0063(8) -0.0012(8) -0.0075(8)
N2 0.0191(10) 0.0256(11) 0.0243(11) -0.0023(9) -0.0105(9) -0.0093(9)
N5 0.0167(10) 0.0328(13) 0.0298(12) -0.0173(10) -0.0055(9) -0.0031(9)
O7 0.0200(9) 0.0235(9) 0.0197(9) -0.0023(7) -0.0039(7) -0.0079(7)
O9 0.0153(9) 0.0320(11) 0.0415(12) -0.0207(9) -0.0030(8) -0.0042(8)
O6 0.0333(12) 0.0520(14) 0.0337(11) 0.0092(10) -0.0115(9) -0.0278(11)
O8 0.0313(12) 0.0570(16) 0.0703(18) -0.0410(14) 0.0102(12) -0.0189(12)
C1 0.0265(14) 0.0306(15) 0.0214(13) -0.0012(11) -0.0041(11) -0.0104(12)
C3 0.0225(14) 0.0423(18) 0.0429(17) -0.0236(14) -0.0034(12) -0.0066(13)
C2 0.0418(19) 0.056(2) 0.0252(15) 0.0081(15) -0.0105(14) -0.0205(17)
C4 0.0284(17) 0.074(3) 0.063(2) -0.042(2) 0.0051(16) -0.0148(17)
S2 0.0711(7) 0.0211(4) 0.0407(5) -0.0039(3) 0.0137(5) 0.0053(4)
O17 0.0267(11) 0.0387(12) 0.0392(12) -0.0023(10) -0.0146(9) -0.0065(9)
O11 0.0447(13) 0.0205(10) 0.0712(17) -0.0086(11) -0.0399(13) -0.0020(10)
O16 0.0444(14) 0.0653(18) 0.0387(13) -0.0259(13) -0.0138(11) 0.0040(13)
O14 0.0705(18) 0.0229(11) 0.0408(13) -0.0067(10) -0.0159(13) -0.0020(11)
O12 0.0685(19) 0.0448(15) 0.0591(17) -0.0098(13) -0.0314(14) -0.0238(14)
O10 0.0402(15) 0.085(2) 0.070(2) -0.0433(18) -0.0205(14) 0.0054(15)
O18 0.0364(14) 0.0637(18) 0.0651(18) 0.0180(14) -0.0222(13) -0.0282(13)
O15 0.0264(13) 0.0627(19) 0.076(2) 0.0374(16) 0.0037(13) 0.0092(12)
O13 0.206(5) 0.0297(15) 0.067(2) -0.0266(15) 0.070(3) -0.039(2)
C6 0.052(2) 0.0264(16) 0.051(2) -0.0177(15) -0.0201(17) 0.0002(14)
C7 0.0405(19) 0.0401(19) 0.057(2) -0.0212(17) -0.0260(17) 0.0026(15)
C5 0.0396(18) 0.0375(18) 0.077(3) -0.0367(19) -0.0318(18) 0.0087(15)
F1 0.0630(15) 0.0571(14) 0.0868(18) -0.0399(13) -0.0557(14) 0.0148(11)
F2 0.187(4) 0.0632(19) 0.175(4) 0.002(2) -0.137(4) -0.060(2)
F3 0.0563(17) 0.192(4) 0.148(3) -0.141(3) -0.037(2) 0.020(2)
F6 0.0619(14) 0.0347(11) 0.0454(12) -0.0111(9) -0.0131(10) -0.0041(10)
F5 0.0299(10) 0.0669(15) 0.0765(16) -0.0507(13) -0.0005(10) -0.0078(10)
F4 0.124(3) 0.0403(13) 0.101(2) -0.0112(14) -0.080(2) -0.0122(15)
F8 0.0465(13) 0.0571(15) 0.113(2) -0.0400(15) -0.0516(14) 0.0147(11)
F9 0.0753(19) 0.116(3) 0.123(3) -0.098(2) -0.0570(19) 0.0346(18)
F7 0.088(2) 0.0422(15) 0.148(3) 0.0030(17) -0.034(2) -0.0303(15)
C10 0.0181(11) 0.0203(12) 0.0213(12) 0.0016(10) -0.0045(9) -0.0103(10)
C26 0.0145(11) 0.0185(12) 0.0331(14) -0.0061(10) -0.0066(10) -0.0047(9)
C11 0.0155(11) 0.0195(12) 0.0213(12) 0.0030(9) -0.0066(9) -0.0072(9)
C27 0.0149(11) 0.0194(12) 0.0315(13) -0.0096(10) -0.0056(10) -0.0067(9)
C8 0.0203(12) 0.0182(12) 0.0321(14) 0.0042(10) -0.0120(11) -0.0088(10)
C21 0.0191(12) 0.0258(13) 0.0158(11) -0.0053(10) -0.0042(9) -0.0084(10)
C13 0.0193(12) 0.0150(11) 0.0335(14) 0.0015(10) -0.0101(11) -0.0080(10)
C9 0.0242(13) 0.0216(12) 0.0236(13) 0.0051(10) -0.0107(10) -0.0130(10)
C22 0.0243(13) 0.0267(13) 0.0221(12) -0.0094(10) -0.0047(10) -0.0091(11)
C12 0.0169(11) 0.0193(12) 0.0253(12) 0.0021(10) -0.0073(10) -0.0112(10)
C20 0.0204(12) 0.0228(12) 0.0174(11) -0.0023(9) -0.0076(9) -0.0077(10)
C14 0.0231(13) 0.0178(12) 0.0412(16) 0.0034(11) -0.0179(12) -0.0086(10)
C25 0.0205(12) 0.0241(13) 0.0257(13) -0.0010(10) -0.0070(10) -0.0086(10)
C24 0.0172(12) 0.0302(14) 0.0262(13) -0.0044(11) -0.0022(10) -0.0059(11)
C31 0.0205(13) 0.0192(13) 0.0424(16) -0.0074(11) -0.0040(11) -0.0097(10)
C28 0.0273(14) 0.0310(15) 0.0360(15) -0.0137(12) -0.0087(12) -0.0111(12)
C23 0.0245(13) 0.0266(13) 0.0219(12) -0.0091(10) -0.0049(10) -0.0059(11)
C29 0.0338(16) 0.0354(17) 0.0495(19) -0.0225(15) -0.0066(14) -0.0170(13)
C30 0.0291(15) 0.0230(14) 0.056(2) -0.0176(14) -0.0027(13) -0.0143(12)
C16 0.0250(14) 0.0224(14) 0.0513(19) 0.0010(13) -0.0196(13) -0.0049(11)
C15 0.0237(13) 0.0172(12) 0.0443(17) -0.0010(11) -0.0193(12) -0.0057(10)
C19 0.0284(15) 0.0327(16) 0.0422(17) 0.0100(13) -0.0169(13) -0.0177(13)
C17 0.0315(16) 0.0263(15) 0.058(2) 0.0102(14) -0.0294(15) -0.0109(13)
C18 0.0376(17) 0.0393(18) 0.0436(18) 0.0188(14) -0.0263(15) -0.0223(15)
C34 0.0125(10) 0.0197(12) 0.0227(12) -0.0071(9) -0.0059(9) -0.0043(9)
C33 0.0195(12) 0.0200(12) 0.0172(11) -0.0067(9) -0.0040(9) -0.0075(9)
C32 0.0176(12) 0.0139(11) 0.0377(15) -0.0045(10) -0.0152(11) 0.0002(9)
C54 0.0148(11) 0.0168(11) 0.0186(11) -0.0031(9) -0.0050(9) -0.0041(9)
C55 0.0172(11) 0.0215(12) 0.0272(13) -0.0130(10) -0.0052(10) -0.0051(10)
C50 0.0196(12) 0.0197(12) 0.0239(12) -0.0072(10) -0.0048(10) -0.0032(10)
C56 0.0176(12) 0.0318(14) 0.0260(13) -0.0116(11) -0.0047(10) -0.0079(10)
C40 0.0249(13) 0.0282(13) 0.0204(12) -0.0028(10) -0.0067(10) -0.0152(11)
C49 0.0214(12) 0.0164(12) 0.0273(13) -0.0051(10) -0.0030(10) -0.0048(10)
C46 0.0255(13) 0.0273(14) 0.0269(13) -0.0129(11) -0.0032(10) -0.0109(11)
C53 0.0162(11) 0.0246(13) 0.0241(12) -0.0062(10) -0.0059(9) -0.0055(10)
C45 0.0184(11) 0.0199(12) 0.0218(12) -0.0086(10) -0.0012(9) -0.0074(9)
C48 0.0260(13) 0.0179(13) 0.0385(16) -0.0088(11) -0.0009(12) -0.0085(11)
C35 0.0206(13) 0.0219(13) 0.0394(15) -0.0090(11) -0.0148(11) -0.0022(10)
C51 0.0188(12) 0.0252(14) 0.0373(15) -0.0123(12) -0.0060(11) 0.0007(10)
C60 0.0221(13) 0.0165(12) 0.0504(18) -0.0100(12) -0.0165(12) -0.0009(10)
C44 0.0295(14) 0.0472(18) 0.0232(13) -0.0118(13) -0.0035(11) -0.0204(13)
C39 0.0178(13) 0.0310(15) 0.0441(17) -0.0108(13) -0.0124(12) -0.0057(11)
C52 0.0148(12) 0.0317(15) 0.0343(15) -0.0107(12) -0.0080(11) -0.0030(11)
C47 0.0260(14) 0.0274(14) 0.0384(16) -0.0187(12) 0.0002(12) -0.0108(11)
C41 0.0293(15) 0.0386(16) 0.0316(15) 0.0003(12) -0.0166(12) -0.0165(13)
C43 0.0434(19) 0.071(2) 0.0180(13) -0.0036(14) -0.0104(13) -0.0355(18)
C61 0.0288(15) 0.0240(14) 0.063(2) -0.0212(14) -0.0228(15) 0.0007(12)
C36 0.0216(13) 0.0270(14) 0.0479(18) -0.0127(13) -0.0139(12) 0.0012(11)
C37 0.0180(13) 0.0384(17) 0.0500(19) -0.0165(15) -0.0111(13) 0.0026(12)
C59 0.0189(14) 0.075(3) 0.0333(16) -0.0320(17) -0.0012(12) -0.0045(15)
C42 0.0371(17) 0.056(2) 0.0268(15) 0.0055(14) -0.0187(13) -0.0266(16)
C57 0.0266(15) 0.055(2) 0.0254(14) -0.0142(14) -0.0085(12) -0.0095(14)
C38 0.0164(13) 0.0447(19) 0.0487(19) -0.0139(15) -0.0111(12) -0.0054(12)
C58 0.0269(16) 0.091(3) 0.0290(16) -0.0297(18) -0.0001(13) -0.0103(18)
C64 0.0419(18) 0.0160(14) 0.070(2) -0.0105(14) -0.0345(17) 0.0031(12)
C63 0.065(3) 0.0169(15) 0.112(4) -0.0179(19) -0.055(3) 0.0024(16)
C62 0.051(2) 0.0264(16) 0.088(3) -0.0278(18) -0.037(2) -0.0020(15)
O19 0.0374(12) 0.0258(11) 0.0415(12) -0.0024(9) -0.0119(10) -0.0078(9)
O20 0.0219(12) 0.093(2) 0.0736(19) -0.0526(18) 0.0003(12) -0.0137(13)
O21 0.0526(18) 0.112(3) 0.0435(16) -0.0024(17) 0.0094(13) -0.0387(19)

loop_
_atom_type_symbol
_atom_type_description
_atom_type_scat_dispersion_real
_atom_type_scat_dispersion_imag
_atom_type_scat_source
C C 0.0033 0.0016 'International Tables Vol C Tables 4.2.6.8 and 6.1.1.4'
H H 0.0000 0.0000 'International Tables Vol C Tables 4.2.6.8 and 6.1.1.4'
N N 0.0061 0.0033 'International Tables Vol C Tables 4.2.6.8 and 6.1.1.4'
O O 0.0106 0.0060 'International Tables Vol C Tables 4.2.6.8 and 6.1.1.4'
F F 0.0171 0.0103 'International Tables Vol C Tables 4.2.6.8 and 6.1.1.4'
S S 0.1246 0.1234 'International Tables Vol C Tables 4.2.6.8 and 6.1.1.4'
Ca Ca 0.2262 0.3064 'International Tables Vol C Tables 4.2.6.8 and 6.1.1.4'
Mn Mn 0.3368 0.7283 'International Tables Vol C Tables 4.2.6.8 and 6.1.1.4'

loop_
_geom_angle_atom_site_label_1
_geom_angle_atom_site_label_2
_geom_angle_atom_site_label_3
_geom_angle
_geom_angle_site_symmetry_1
_geom_angle_site_symmetry_3
O4 Mn3 O9 169.52(8) . .
O4 Mn3 O1 85.94(7) . .
O9 Mn3 O1 96.47(8) . .
O4 Mn3 N6 100.29(8) . .
O9 Mn3 N6 82.97(9) . .
O1 Mn3 N6 148.61(8) . .
O4 Mn3 N5 77.07(8) . .
O9 Mn3 N5 92.57(9) . .
O1 Mn3 N5 111.25(8) . .
N6 Mn3 N5 100.12(9) . .
O4 Mn3 O5 86.02(7) . .
O9 Mn3 O5 104.46(8) . .
O1 Mn3 O5 77.99(7) . .
N6 Mn3 O5 71.86(8) . .
N5 Mn3 O5 159.81(8) . .
O4 Mn3 Mn1 89.52(5) . .
O9 Mn3 Mn1 98.90(6) . .
O1 Mn3 Mn1 39.99(5) . .
N6 Mn3 Mn1 108.87(7) . .
N5 Mn3 Mn1 149.85(7) . .
O5 Mn3 Mn1 38.47(5) . .
O4 Mn3 Mn2 48.07(5) . .
O9 Mn3 Mn2 132.02(6) . .
O1 Mn3 Mn2 38.63(5) . .
N6 Mn3 Mn2 142.72(7) . .
N5 Mn3 Mn2 91.72(6) . .
O5 Mn3 Mn2 84.94(5) . .
Mn1 Mn3 Mn2 60.050(12) . .
O2 Mn1 O5 165.93(9) . .
O2 Mn1 O1 86.23(8) . .
O5 Mn1 O1 86.20(8) . .
O2 Mn1 N2 90.07(8) . .
O5 Mn1 N2 102.55(9) . .
O1 Mn1 N2 148.24(8) . .
O2 Mn1 N1 94.98(8) . .
O5 Mn1 N1 76.89(8) . .
O1 Mn1 N1 111.76(8) . .
N2 Mn1 N1 99.98(9) . .
O2 Mn1 O3 101.07(7) . .
O5 Mn1 O3 88.67(7) . .
O1 Mn1 O3 76.58(7) . .
N2 Mn1 O3 73.22(7) . .
N1 Mn1 O3 162.47(8) . .
O2 Mn1 Mn3 122.80(6) . .
O5 Mn1 Mn3 47.44(6) . .
O1 Mn1 Mn3 39.30(5) . .
N2 Mn1 Mn3 143.70(6) . .
N1 Mn1 Mn3 92.60(6) . .
O3 Mn1 Mn3 84.64(4) . .
O2 Mn1 Mn2 90.07(6) . .
O5 Mn1 Mn2 91.52(5) . .
O1 Mn1 Mn2 39.11(5) . .
N2 Mn1 Mn2 109.48(6) . .
N1 Mn1 Mn2 150.10(7) . .
O3 Mn1 Mn2 37.97(4) . .
Mn3 Mn1 Mn2 60.470(12) . .
O2 Mn1 Ca1 41.88(6) . .
O5 Mn1 Ca1 125.74(6) . .
O1 Mn1 Ca1 49.62(5) . .
N2 Mn1 Ca1 131.70(6) . .
N1 Mn1 Ca1 90.77(7) . .
O3 Mn1 Ca1 105.87(5) . .
Mn3 Mn1 Ca1 81.494(16) . .
Mn2 Mn1 Ca1 73.608(15) . .
O3 Mn2 O7 173.97(8) . .
O3 Mn2 O1 86.16(8) . .
O7 Mn2 O1 94.45(8) . .
O3 Mn2 N4 100.02(8) . .
O7 Mn2 N4 82.78(8) . .
O1 Mn2 N4 146.44(8) . .
O3 Mn2 N3 77.30(8) . .
O7 Mn2 N3 96.90(8) . .
O1 Mn2 N3 110.46(7) . .
N4 Mn2 N3 103.07(8) . .
O3 Mn2 O4 85.59(7) . .
O7 Mn2 O4 100.38(7) . .
O1 Mn2 O4 75.63(7) . .
N4 Mn2 O4 72.05(7) . .
N3 Mn2 O4 161.19(7) . .
O3 Mn2 Mn1 47.13(5) . .
O7 Mn2 Mn1 132.41(6) . .
O1 Mn2 Mn1 39.63(5) . .
N4 Mn2 Mn1 140.28(6) . .
N3 Mn2 Mn1 91.56(6) . .
O4 Mn2 Mn1 82.25(4) . .
O3 Mn2 Mn3 90.14(5) . .
O7 Mn2 Mn3 94.07(6) . .
O1 Mn2 Mn3 38.47(5) . .
N4 Mn2 Mn3 108.13(6) . .
N3 Mn2 Mn3 147.96(6) . .
O4 Mn2 Mn3 37.80(4) . .
Mn1 Mn2 Mn3 59.480(12) . .
O3 Mn2 Ca1 98.27(5) . .
O7 Mn2 Ca1 78.85(6) . .
O1 Mn2 Ca1 36.93(5) . .
N4 Mn2 Ca1 161.63(6) . .
N3 Mn2 Ca1 79.31(5) . .
O4 Mn2 Ca1 111.23(4) . .
Mn1 Mn2 Ca1 56.875(13) . .
Mn3 Mn2 Ca1 73.433(14) . .
O6 Ca1 O2 116.19(8) . .
O6 Ca1 O8 111.38(10) . .
O2 Ca1 O8 101.07(9) . .
O6 Ca1 O19 84.70(9) . .
O2 Ca1 O19 81.96(7) . .
O8 Ca1 O19 159.39(8) . .
O6 Ca1 O21 81.22(10) . .
O2 Ca1 O21 160.92(10) . .
O8 Ca1 O21 77.90(12) . .
O19 Ca1 O21 92.58(12) . .
O6 Ca1 O20 150.46(10) . .
O2 Ca1 O20 84.58(9) . .
O8 Ca1 O20 82.57(9) . .
O19 Ca1 O20 77.41(9) . .
O21 Ca1 O20 76.37(11) . .
O6 Ca1 O1 74.47(7) . .
O2 Ca1 O1 64.49(6) . .
O8 Ca1 O1 73.13(7) . .
O19 Ca1 O1 125.30(7) . .
O21 Ca1 O1 131.51(10) . .
O20 Ca1 O1 135.06(10) . .
O6 Ca1 Mn1 105.79(5) . .
O2 Ca1 Mn1 31.93(4) . .
O8 Ca1 Mn1 77.53(7) . .
O19 Ca1 Mn1 111.42(6) . .
O21 Ca1 Mn1 155.33(10) . .
O20 Ca1 Mn1 102.57(8) . .
O1 Ca1 Mn1 36.08(4) . .
O6 Ca1 Mn2 56.48(5) . .
O2 Ca1 Mn2 65.27(5) . .
O8 Ca1 Mn2 99.41(6) . .
O19 Ca1 Mn2 100.31(6) . .
O21 Ca1 Mn2 133.81(9) . .
O20 Ca1 Mn2 149.68(8) . .
O1 Ca1 Mn2 27.35(4) . .
Mn1 Ca1 Mn2 49.517(11) . .
O18 S3 O16 115.07(19) . .
O18 S3 O17 115.23(15) . .
O16 S3 O17 114.41(15) . .
O18 S3 C7 103.24(19) . .
O16 S3 C7 103.03(18) . .
O17 S3 C7 103.51(15) . .
O10 S1 O11 119.5(2) . .
O10 S1 O12 112.0(2) . .
O11 S1 O12 110.33(16) . .
O10 S1 C5 106.91(17) . .
O11 S1 C5 105.18(15) . .
O12 S1 C5 100.89(18) . .
Mn3 O1 Mn2 102.89(8) . .
Mn3 O1 Mn1 100.70(8) . .
Mn2 O1 Mn1 101.27(8) . .
Mn3 O1 Ca1 134.72(8) . .
Mn2 O1 Ca1 115.72(8) . .
Mn1 O1 Ca1 94.29(7) . .
Mn1 O2 Ca1 106.19(8) . .
C33 O3 Mn2 122.62(15) . .
C33 O3 Mn1 111.46(13) . .
Mn2 O3 Mn1 94.90(7) . .
C34 O4 Mn3 122.71(15) . .
C34 O4 Mn2 112.32(14) . .
Mn3 O4 Mn2 94.13(7) . .
C32 O5 Mn1 123.21(15) . .
C32 O5 Mn3 112.85(16) . .
Mn1 O5 Mn3 94.09(8) . .
C50 N4 C54 119.3(2) . .
C50 N4 Mn2 122.08(17) . .
C54 N4 Mn2 118.33(16) . .
C61 N6 C60 119.4(2) . .
C61 N6 Mn3 122.7(2) . .
C60 N6 Mn3 117.73(18) . .
C35 N1 C39 119.2(3) . .
C35 N1 Mn1 112.42(17) . .
C39 N1 Mn1 125.0(2) . .
C49 N3 C45 119.4(2) . .
C49 N3 Mn2 127.17(18) . .
C45 N3 Mn2 111.47(16) . .
C40 N2 C41 120.0(3) . .
C40 N2 Mn1 117.69(17) . .
C41 N2 Mn1 122.3(2) . .
C59 N5 C55 118.7(2) . .
C59 N5 Mn3 126.1(2) . .
C55 N5 Mn3 113.28(17) . .
C1 O7 Mn2 128.40(18) . .
C3 O9 Mn3 137.1(2) . .
C1 O6 Ca1 147.1(2) . .
C3 O8 Ca1 146.4(2) . .
O6 C1 O7 123.8(3) . .
O6 C1 C2 121.1(3) . .
O7 C1 C2 115.0(3) . .
O8 C3 O9 125.5(3) . .
O8 C3 C4 119.0(3) . .
O9 C3 C4 115.2(3) . .
C1 C2 H2A 109.5 . .
C1 C2 H2B 109.5 . .
H2A C2 H2B 109.5 . .
C1 C2 H2C 109.5 . .
H2A C2 H2C 109.5 . .
H2B C2 H2C 109.5 . .
C3 C4 H4A 109.5 . .
C3 C4 H4B 109.5 . .
H4A C4 H4B 109.5 . .
C3 C4 H4C 109.5 . .
H4A C4 H4C 109.5 . .
H4B C4 H4C 109.5 . .
O13 S2 O15 115.1(3) . .
O13 S2 O14 115.30(18) . .
O15 S2 O14 114.3(2) . .
O13 S2 C6 102.7(3) . .
O15 S2 C6 104.08(17) . .
O14 S2 C6 103.06(17) . .
F4 C6 F5 107.5(3) . .
F4 C6 F6 107.8(3) . .
F5 C6 F6 105.8(3) . .
F4 C6 S2 111.8(3) . .
F5 C6 S2 111.8(2) . .
F6 C6 S2 111.8(2) . .
F9 C7 F7 106.1(4) . .
F9 C7 F8 107.3(3) . .
F7 C7 F8 108.3(3) . .
F9 C7 S3 112.3(3) . .
F7 C7 S3 111.8(3) . .
F8 C7 S3 110.8(3) . .
F3 C5 F1 110.0(4) . .
F3 C5 F2 104.4(4) . .
F1 C5 F2 107.8(3) . .
F3 C5 S1 112.0(3) . .
F1 C5 S1 112.6(2) . .
F2 C5 S1 109.7(3) . .
C11 C10 C9 118.6(3) . .
C11 C10 C20 118.4(2) . .
C9 C10 C20 122.9(2) . .
C31 C26 C27 119.4(3) . .
C31 C26 C12 117.4(2) . .
C27 C26 C12 123.2(2) . .
C12 C11 C10 121.1(2) . .
C12 C11 H11 119.5 . .
C10 C11 H11 119.5 . .
C28 C27 C26 118.1(2) . .
C28 C27 C34 120.2(2) . .
C26 C27 C34 121.8(2) . .
C9 C8 C13 119.3(2) . .
C9 C8 C14 119.9(3) . .
C13 C8 C14 120.7(3) . .
C22 C21 C20 117.9(2) . .
C22 C21 C33 120.1(2) . .
C20 C21 C33 122.0(2) . .
C12 C13 C8 120.4(3) . .
C12 C13 H13 119.8 . .
C8 C13 H13 119.8 . .
C8 C9 C10 121.1(3) . .
C8 C9 H9 119.4 . .
C10 C9 H9 119.4 . .
C23 C22 C21 121.8(2) . .
C23 C22 H22 119.1 . .
C21 C22 H22 119.1 . .
C11 C12 C13 119.3(2) . .
C11 C12 C26 122.3(2) . .
C13 C12 C26 118.3(2) . .
C25 C20 C21 119.4(2) . .
C25 C20 C10 118.2(2) . .
C21 C20 C10 122.2(2) . .
C19 C14 C15 118.8(3) . .
C19 C14 C8 118.3(3) . .
C15 C14 C8 122.9(3) . .
C20 C25 C24 121.9(2) . .
C20 C25 H25 119.0 . .
C24 C25 H25 119.0 . .
C23 C24 C25 119.4(3) . .
C23 C24 H24 120.3 . .
C25 C24 H24 120.3 . .
C30 C31 C26 121.4(3) . .
C30 C31 H31 119.3 . .
C26 C31 H31 119.3 . .
C29 C28 C27 121.7(3) . .
C29 C28 H28 119.2 . .
C27 C28 H28 119.2 . .
C24 C23 C22 119.5(3) . .
C24 C23 H23 120.2 . .
C22 C23 H23 120.2 . .
C30 C29 C28 120.5(3) . .
C30 C29 H29 119.7 . .
C28 C29 H29 119.7 . .
C29 C30 C31 118.9(3) . .
C29 C30 H30 120.5 . .
C31 C30 H30 120.5 . .
C17 C16 C15 122.2(3) . .
C17 C16 H16 118.9 . .
C15 C16 H16 118.9 . .
C16 C15 C14 117.6(3) . .
C16 C15 C32 119.8(3) . .
C14 C15 C32 122.6(2) . .
C18 C19 C14 122.0(3) . .
C18 C19 H19 119.0 . .
C14 C19 H19 119.0 . .
C18 C17 C16 119.9(3) . .
C18 C17 H17 120.1 . .
C16 C17 H17 120.1 . .
C17 C18 C19 119.3(3) . .
C17 C18 H18 120.4 . .
C19 C18 H18 120.4 . .
O4 C34 C55 107.07(19) . .
O4 C34 C54 106.29(19) . .
C55 C34 C54 111.6(2) . .
O4 C34 C27 112.1(2) . .
C55 C34 C27 109.9(2) . .
C54 C34 C27 109.87(19) . .
O3 C33 C45 106.98(19) . .
O3 C33 C40 106.3(2) . .
C45 C33 C40 113.2(2) . .
O3 C33 C21 111.39(19) . .
C45 C33 C21 109.5(2) . .
C40 C33 C21 109.5(2) . .
O5 C32 C60 106.6(2) . .
O5 C32 C35 105.9(2) . .
C60 C32 C35 113.2(2) . .
O5 C32 C15 111.6(2) . .
C60 C32 C15 111.1(2) . .
C35 C32 C15 108.2(2) . .
N4 C54 C53 121.4(2) . .
N4 C54 C34 116.8(2) . .
C53 C54 C34 121.7(2) . .
N5 C55 C56 121.9(2) . .
N5 C55 C34 112.0(2) . .
C56 C55 C34 126.1(2) . .
N4 C50 C51 122.0(2) . .
N4 C50 H50 119.0 . .
C51 C50 H50 119.0 . .
C57 C56 C55 118.8(3) . .
C57 C56 H56 120.6 . .
C55 C56 H56 120.6 . .
N2 C40 C44 120.6(3) . .
N2 C40 C33 116.5(2) . .
C44 C40 C33 122.7(3) . .
N3 C49 C48 121.9(3) . .
N3 C49 H49 119.1 . .
C48 C49 H49 119.1 . .
C47 C46 C45 119.3(3) . .
C47 C46 H46 120.4 . .
C45 C46 H46 120.4 . .
C54 C53 C52 119.1(2) . .
C54 C53 H53 120.4 . .
C52 C53 H53 120.4 . .
N3 C45 C46 121.3(2) . .
N3 C45 C33 113.2(2) . .
C46 C45 C33 125.4(2) . .
C47 C48 C49 119.1(3) . .
C47 C48 H48 120.4 . .
C49 C48 H48 120.4 . .
N1 C35 C36 121.8(3) . .
N1 C35 C32 111.8(2) . .
C36 C35 C32 126.3(3) . .
C52 C51 C50 119.1(3) . .
C52 C51 H51 120.4 . .
C50 C51 H51 120.4 . .
N6 C60 C64 121.3(3) . .
N6 C60 C32 116.1(2) . .
C64 C60 C32 122.5(3) . .
C40 C44 C43 119.1(3) . .
C40 C44 H44 120.4 . .
C43 C44 H44 120.4 . .
N1 C39 C38 122.0(3) . .
N1 C39 H39 119.0 . .
C38 C39 H39 119.0 . .
C51 C52 C53 119.0(2) . .
C51 C52 H52 120.5 . .
C53 C52 H52 120.5 . .
C48 C47 C46 118.9(3) . .
C48 C47 H47 120.5 . .
C46 C47 H47 120.5 . .
N2 C41 C42 121.7(3) . .
N2 C41 H41 119.2 . .
C42 C41 H41 119.2 . .
C42 C43 C44 119.4(3) . .
C42 C43 H43 120.3 . .
C44 C43 H43 120.3 . .
N6 C61 C62 122.5(3) . .
N6 C61 H61 118.8 . .
C62 C61 H61 118.8 . .
C35 C36 C37 119.1(3) . .
C35 C36 H36 120.5 . .
C37 C36 H36 120.5 . .
C38 C37 C36 119.3(3) . .
C38 C37 H37 120.4 . .
C36 C37 H37 120.4 . .
N5 C59 C58 123.0(3) . .
N5 C59 H59 118.5 . .
C58 C59 H59 118.5 . .
C41 C42 C43 119.1(3) . .
C41 C42 H42 120.5 . .
C43 C42 H42 120.5 . .
C56 C57 C58 119.4(3) . .
C56 C57 H57 120.3 . .
C58 C57 H57 120.3 . .
C37 C38 C39 118.6(3) . .
C37 C38 H38 120.7 . .
C39 C38 H38 120.7 . .
C59 C58 C57 118.2(3) . .
C59 C58 H58 120.9 . .
C57 C58 H58 120.9 . .
C63 C64 C60 118.3(3) . .
C63 C64 H64 120.8 . .
C60 C64 H64 120.8 . .
C62 C63 C64 120.3(3) . .
C62 C63 H63 119.9 . .
C64 C63 H63 119.9 . .
C61 C62 C63 118.2(3) . .
C61 C62 H62 120.9 . .
C63 C62 H62 120.9 . .

loop_
_geom_bond_atom_site_label_1
_geom_bond_atom_site_label_2
_geom_bond_distance
_geom_bond_site_symmetry_2
Mn3 O4 1.8772(17) .
Mn3 O9 1.905(2) .
Mn3 O1 1.9495(18) .
Mn3 N6 2.146(2) .
Mn3 N5 2.177(2) .
Mn3 O5 2.2331(19) .
Mn3 Mn1 3.0242(5) .
Mn3 Mn2 3.0545(5) .
Mn1 O2 1.8445(18) .
Mn1 O5 1.8862(18) .
Mn1 O1 1.9781(18) .
Mn1 N2 2.108(2) .
Mn1 N1 2.197(2) .
Mn1 O3 2.2374(17) .
Mn1 Mn2 3.0418(5) .
Mn1 Ca1 3.3492(7) .
Mn2 O3 1.8784(17) .
Mn2 O7 1.9134(18) .
Mn2 O1 1.9564(17) .
Mn2 N4 2.125(2) .
Mn2 N3 2.215(2) .
Mn2 O4 2.2783(17) .
Mn2 Ca1 3.8366(7) .
Ca1 O6 2.312(2) .
Ca1 O2 2.328(2) .
Ca1 O8 2.331(3) .
Ca1 O19 2.384(2) .
Ca1 O21 2.400(3) .
Ca1 O20 2.448(2) .
Ca1 O1 2.5586(17) .
S3 O18 1.430(3) .
S3 O16 1.436(3) .
S3 O17 1.440(2) .
S3 C7 1.822(4) .
S1 O10 1.396(3) .
S1 O11 1.423(2) .
S1 O12 1.481(3) .
S1 C5 1.829(4) .
O3 C33 1.422(3) .
O4 C34 1.412(3) .
O5 C32 1.411(3) .
N4 C50 1.340(3) .
N4 C54 1.346(3) .
N6 C61 1.342(4) .
N6 C60 1.344(4) .
N1 C35 1.343(4) .
N1 C39 1.345(4) .
N3 C49 1.332(3) .
N3 C45 1.347(3) .
N2 C40 1.348(4) .
N2 C41 1.348(3) .
N5 C59 1.340(4) .
N5 C55 1.346(3) .
O7 C1 1.293(3) .
O9 C3 1.284(4) .
O6 C1 1.232(4) .
O8 C3 1.223(4) .
C1 C2 1.503(4) .
C3 C4 1.495(5) .
C2 H2A 0.9800 .
C2 H2B 0.9800 .
C2 H2C 0.9800 .
C4 H4A 0.9800 .
C4 H4B 0.9800 .
C4 H4C 0.9800 .
S2 O13 1.421(4) .
S2 O15 1.426(4) .
S2 O14 1.432(2) .
S2 C6 1.827(4) .
C6 F4 1.304(4) .
C6 F5 1.339(4) .
C6 F6 1.349(4) .
C7 F9 1.295(5) .
C7 F7 1.306(5) .
C7 F8 1.333(4) .
C5 F3 1.285(5) .
C5 F1 1.291(4) .
C5 F2 1.302(5) .
C10 C11 1.388(4) .
C10 C9 1.394(4) .
C10 C20 1.490(4) .
C26 C31 1.404(4) .
C26 C27 1.405(4) .
C26 C12 1.484(4) .
C11 C12 1.384(4) .
C11 H11 0.9500 .
C27 C28 1.393(4) .
C27 C34 1.554(3) .
C8 C9 1.378(4) .
C8 C13 1.393(4) .
C8 C14 1.491(4) .
C21 C22 1.397(4) .
C21 C20 1.416(4) .
C21 C33 1.553(3) .
C13 C12 1.391(3) .
C13 H13 0.9500 .
C9 H9 0.9500 .
C22 C23 1.395(4) .
C22 H22 0.9500 .
C20 C25 1.383(4) .
C14 C19 1.396(4) .
C14 C15 1.410(4) .
C25 C24 1.385(4) .
C25 H25 0.9500 .
C24 C23 1.383(4) .
C24 H24 0.9500 .
C31 C30 1.393(4) .
C31 H31 0.9500 .
C28 C29 1.392(4) .
C28 H28 0.9500 .
C23 H23 0.9500 .
C29 C30 1.369(5) .
C29 H29 0.9500 .
C30 H30 0.9500 .
C16 C17 1.377(5) .
C16 C15 1.407(4) .
C16 H16 0.9500 .
C15 C32 1.552(4) .
C19 C18 1.384(4) .
C19 H19 0.9500 .
C17 C18 1.375(5) .
C17 H17 0.9500 .
C18 H18 0.9500 .
C34 C55 1.530(4) .
C34 C54 1.546(3) .
C33 C45 1.525(3) .
C33 C40 1.538(3) .
C32 C60 1.532(4) .
C32 C35 1.551(4) .
C54 C53 1.388(3) .
C55 C56 1.387(4) .
C50 C51 1.385(4) .
C50 H50 0.9500 .
C56 C57 1.384(4) .
C56 H56 0.9500 .
C40 C44 1.386(4) .
C49 C48 1.390(4) .
C49 H49 0.9500 .
C46 C47 1.383(4) .
C46 C45 1.389(4) .
C46 H46 0.9500 .
C53 C52 1.390(4) .
C53 H53 0.9500 .
C48 C47 1.376(4) .
C48 H48 0.9500 .
C35 C36 1.374(4) .
C51 C52 1.378(4) .
C51 H51 0.9500 .
C60 C64 1.391(4) .
C44 C43 1.392(4) .
C44 H44 0.9500 .
C39 C38 1.387(4) .
C39 H39 0.9500 .
C52 H52 0.9500 .
C47 H47 0.9500 .
C41 C42 1.375(5) .
C41 H41 0.9500 .
C43 C42 1.377(5) .
C43 H43 0.9500 .
C61 C62 1.377(4) .
C61 H61 0.9500 .
C36 C37 1.395(4) .
C36 H36 0.9500 .
C37 C38 1.376(5) .
C37 H37 0.9500 .
C59 C58 1.374(5) .
C59 H59 0.9500 .
C42 H42 0.9500 .
C57 C58 1.392(5) .
C57 H57 0.9500 .
C38 H38 0.9500 .
C58 H58 0.9500 .
C64 C63 1.386(5) .
C64 H64 0.9500 .
C63 C62 1.377(6) .
C63 H63 0.9500 .
C62 H62 0.9500 .
